data_4082320
loop_
_publ_author_name
'Chianese, Anthony R.'
'Drance, Myles J.'
'Jensen, Kelsey H.'
'McCollom, Samuel P.'
'Yusufova, Nevin'
'Shaner, Sarah E.'
'Shopov, Dimitar Y.'
'Tendler, Jennifer A.'

_publ_section_title
;
 Acceptorless Alkane Dehydrogenation Catalyzed by Iridium CCC-Pincer
 Complexes
;
_journal_issue 2
_journal_name_full Organometallics
_journal_page_first 457
_journal_paper_doi 10.1021/om4006577
_journal_volume 33
_journal_year 2014
_chemical_formula_moiety 'C39 H35 Cl3 Ir1 N4'
_chemical_formula_sum 'C39 H35 Cl3 Ir N4'
_chemical_formula_weight 858.31
_space_group_IT_number 2
_symmetry_cell_setting triclinic
_symmetry_space_group_name_Hall '-P 1'
_symmetry_space_group_name_H-M 'P -1'
_atom_sites_solution_hydrogens difmap
_atom_sites_solution_primary direct
_audit_creation_date 13-06-10
_audit_creation_method CRYSTALS_ver_14.40
_cell_angle_alpha 77.741(6)
_cell_angle_beta 74.571(6)
_cell_angle_gamma 74.955(7)
_cell_formula_units_Z 2.00000
_cell_length_a 9.6026(8)
_cell_length_b 14.5545(11)
_cell_length_c 15.2620(11)
_cell_measurement_reflns_used 10984
_cell_measurement_temperature 109.95(10)
_cell_measurement_theta_max 67.7293
_cell_measurement_theta_min 4.0464
_cell_volume 1962.0(3)
_computing_cell_refinement
;
CrysAlisPro, Agilent Technologies,
Version 1.171.36.21 (release 14-08-2012 CrysAlis171 .NET)
(compiled Sep 14 2012,17:21:16)
;
_computing_data_collection
;
CrysAlisPro, Agilent Technologies,
Version 1.171.36.21 (release 14-08-2012 CrysAlis171 .NET)
(compiled Sep 14 2012,17:21:16)
;
_computing_data_reduction
;
CrysAlisPro, Agilent Technologies,
Version 1.171.36.21 (release 14-08-2012 CrysAlis171 .NET)
(compiled Sep 14 2012,17:21:16)
;
_computing_publication_material 'CRYSTALS (Betteridge et al., 2003)'
_computing_structure_refinement 'CRYSTALS (Betteridge et al., 2003)'
_computing_structure_solution 'SIR92 (Altomare et al., 1994)'
_diffrn_ambient_temperature 109.95(10)
_diffrn_detector CCD
_diffrn_detector_area_resol_mean 10.3533
_diffrn_detector_type 'Oxford Diffraction Ruby CCD'
_diffrn_measured_fraction_theta_full 0.9973
_diffrn_measured_fraction_theta_max 0.9971
_diffrn_measurement_details
;
  1 omega    1.00   95.00   2.0000   16.0000
omega____ theta____ kappa____ phi______ frames
    -       38.4958 -125.0000 -150.0000 47

  2 omega   -3.00   25.00   2.0000   16.0000
omega____ theta____ kappa____ phi______ frames
    -       38.4958 -125.0000  -90.0000 14

  3 omega  -41.00   55.00   2.0000   16.0000
omega____ theta____ kappa____ phi______ frames
    -       38.4958  -37.0000  -90.0000 48

  4 omega   13.00  105.00   2.0000   16.0000
omega____ theta____ kappa____ phi______ frames
    -       38.4958   57.0000   60.0000 46

  5 omega -158.00 -112.00   2.0000   64.0000
omega____ theta____ kappa____ phi______ frames
    -      -90.0000  179.0000    0.0000 23

  6 omega   20.00   46.00   2.0000   64.0000
omega____ theta____ kappa____ phi______ frames
    -       96.5000  -91.0000   98.0000 13

  7 omega   94.00  120.00   2.0000   64.0000
omega____ theta____ kappa____ phi______ frames
    -       96.5000  -93.0000   57.0000 13

  8 omega   19.00   63.00   2.0000   64.0000
omega____ theta____ kappa____ phi______ frames
    -       96.5000  -92.0000 -167.0000 22

  9 omega   67.00  177.00   2.0000   64.0000
omega____ theta____ kappa____ phi______ frames
    -       96.5000    0.0000  120.0000 55

 10 omega    5.00   57.00   2.0000   64.0000
omega____ theta____ kappa____ phi______ frames
    -       96.5000    0.0000  120.0000 26

 11 omega   25.00   57.00   2.0000   64.0000
omega____ theta____ kappa____ phi______ frames
    -       96.5000  -30.0000 -150.0000 16

 12 omega   20.00   46.00   2.0000   64.0000
omega____ theta____ kappa____ phi______ frames
    -       96.5000 -111.0000 -180.0000 13

 13 omega   31.00   67.00   2.0000   64.0000
omega____ theta____ kappa____ phi______ frames
    -       96.5000  -30.0000   90.0000 18

 14 omega   15.00   45.00   2.0000   64.0000
omega____ theta____ kappa____ phi______ frames
    -       96.5000  -30.0000  -60.0000 15

 15 omega   25.00   51.00   2.0000   64.0000
omega____ theta____ kappa____ phi______ frames
    -       96.5000  -93.0000   57.0000 13

 16 omega   18.00   82.00   2.0000   64.0000
omega____ theta____ kappa____ phi______ frames
    -       96.5000  -94.0000   30.0000 32

 17 omega   18.00  130.00   2.0000   64.0000
omega____ theta____ kappa____ phi______ frames
    -       96.5000  -61.0000   90.0000 56

 18 omega   26.00  126.00   2.0000   64.0000
omega____ theta____ kappa____ phi______ frames
    -       96.5000  -91.0000 -110.0000 50

 19 omega   25.00   69.00   2.0000   64.0000
omega____ theta____ kappa____ phi______ frames
    -       96.5000  -30.0000  150.0000 22

 20 omega   15.00   57.00   2.0000   64.0000
omega____ theta____ kappa____ phi______ frames
    -       96.5000  -30.0000    0.0000 21

 21 omega   40.00   66.00   2.0000   64.0000
omega____ theta____ kappa____ phi______ frames
    -       96.5000  -61.0000 -120.0000 13

 22 omega   81.00  127.00   2.0000   64.0000
omega____ theta____ kappa____ phi______ frames
    -       96.5000  -61.0000 -120.0000 23

 23 omega   41.00   77.00   2.0000   64.0000
omega____ theta____ kappa____ phi______ frames
    -       96.5000  -45.0000 -120.0000 18

 24 omega   55.00  109.00   2.0000   64.0000
omega____ theta____ kappa____ phi______ frames
    -       96.5000  -91.0000   98.0000 27

 25 omega   70.00  108.00   2.0000   64.0000
omega____ theta____ kappa____ phi______ frames
    -       96.5000  -92.0000 -167.0000 19

 26 omega   94.00  130.00   2.0000   64.0000
omega____ theta____ kappa____ phi______ frames
    -       96.5000  -93.0000  -28.0000 18

 27 omega   64.00  114.00   2.0000   64.0000
omega____ theta____ kappa____ phi______ frames
    -       96.5000   61.0000   90.0000 25

 28 omega   21.00   47.00   2.0000   64.0000
omega____ theta____ kappa____ phi______ frames
    -       96.5000  -93.0000  -28.0000 13

 29 omega    2.00  122.00   2.0000   16.0000
omega____ theta____ kappa____ phi______ frames
    -       38.4958   77.0000  150.0000 60

 30 omega   -3.00   95.00   2.0000   16.0000
omega____ theta____ kappa____ phi______ frames
    -       38.4958 -125.0000   90.0000 49

 31 omega    6.00  116.00   2.0000   16.0000
omega____ theta____ kappa____ phi______ frames
    -       38.4958   57.0000  -90.0000 55

 32 omega    7.00  117.00   2.0000   16.0000
omega____ theta____ kappa____ phi______ frames
    -       38.4958   37.0000   30.0000 55

 33 omega   60.00  178.00   2.0000   64.0000
omega____ theta____ kappa____ phi______ frames
    -       96.5000   77.0000   60.0000 59

 34 omega   63.00  175.00   2.0000   64.0000
omega____ theta____ kappa____ phi______ frames
    -       96.5000   61.0000  -30.0000 56

 35 omega   65.00  175.00   2.0000   64.0000
omega____ theta____ kappa____ phi______ frames
    -       96.5000   45.0000 -180.0000 55

 36 omega   60.00  178.00   2.0000   64.0000
omega____ theta____ kappa____ phi______ frames
    -       96.5000   77.0000  120.0000 59

 37 omega   59.00  177.00   2.0000   64.0000
omega____ theta____ kappa____ phi______ frames
    -       96.5000   30.0000  -90.0000 59

 38 omega   60.00  178.00   2.0000   64.0000
omega____ theta____ kappa____ phi______ frames
    -       96.5000   77.0000 -150.0000 59

 39 omega   60.00  178.00   2.0000   64.0000
omega____ theta____ kappa____ phi______ frames
    -       96.5000   77.0000  -90.0000 59

 40 omega   63.00  175.00   2.0000   64.0000
omega____ theta____ kappa____ phi______ frames
    -       96.5000   61.0000    0.0000 56

 41 omega   60.00  178.00   2.0000   64.0000
omega____ theta____ kappa____ phi______ frames
    -       96.5000   77.0000 -180.0000 59

 42 omega   63.00  175.00   2.0000   64.0000
omega____ theta____ kappa____ phi______ frames
    -       96.5000   61.0000   30.0000 56

;
_diffrn_measurement_device '\k-geometry diffractometer'
_diffrn_measurement_device_type 'Xcalibur, Ruby, Gemini ultra'
_diffrn_measurement_method '\w scans'
_diffrn_orient_matrix_UB_11 -0.0331691000
_diffrn_orient_matrix_UB_12 -0.0852036000
_diffrn_orient_matrix_UB_13 -0.0300257000
_diffrn_orient_matrix_UB_21 -0.1667214000
_diffrn_orient_matrix_UB_22 0.0454492000
_diffrn_orient_matrix_UB_23 0.0228400000
_diffrn_orient_matrix_UB_31 0.0123719000
_diffrn_orient_matrix_UB_32 0.0545829000
_diffrn_orient_matrix_UB_33 -0.0990358000
_diffrn_radiation_monochromator mirror
_diffrn_radiation_probe x-ray
_diffrn_radiation_source 'Enhance Ultra (Cu) X-ray Source'
_diffrn_radiation_type 'Cu K\a'
_diffrn_radiation_wavelength 1.5418
_diffrn_reflns_av_R_equivalents 0.0580
_diffrn_reflns_av_sigmaI/netI 0.0868
_diffrn_reflns_limit_h_max 11
_diffrn_reflns_limit_h_min -11
_diffrn_reflns_limit_k_max 17
_diffrn_reflns_limit_k_min -17
_diffrn_reflns_limit_l_max 17
_diffrn_reflns_limit_l_min -18
_diffrn_reflns_number 33792
_diffrn_reflns_theta_full 66.4915
_diffrn_reflns_theta_max 67.7293
_diffrn_reflns_theta_min 4.0464
_diffrn_source 'Enhance Ultra (Cu) X-ray Source'
_diffrn_source_current 40
_diffrn_source_voltage 50
_diffrn_standards_decay_% <2%
_diffrn_standards_interval_count 50
_diffrn_standards_number 2
_exptl_absorpt_coefficient_mu 8.692
_exptl_absorpt_correction_T_max 1.00000
_exptl_absorpt_correction_T_min 0.82637
_exptl_absorpt_correction_type multi-scan
_exptl_absorpt_process_details
;
CrysAlisPro, Agilent Technologies,
Version 1.171.36.21 (release 14-08-2012 CrysAlis171 .NET)
(compiled Sep 14 2012,17:21:16)
Empirical absorption correction using spherical harmonics,
 implemented in SCALE3 ABSPACK scaling algorithm.
;
_exptl_crystal_colour colourless
_exptl_crystal_density_diffrn 1.453
_exptl_crystal_density_method 'not measured'
_exptl_crystal_description block
_exptl_crystal_F_000 850
_exptl_crystal_size_max 0.0587
_exptl_crystal_size_mid 0.0550
_exptl_crystal_size_min 0.0226
_platon_squeeze_details
;
;
_refine_diff_density_max 1.46
_refine_diff_density_min -1.54
_refine_ls_extinction_method None
_refine_ls_goodness_of_fit_ref 1.0197
_refine_ls_hydrogen_treatment noref
_refine_ls_matrix_type full
_refine_ls_number_parameters 424
_refine_ls_number_reflns 7017
_refine_ls_number_restraints 0
_refine_ls_R_factor_all 0.0415
_refine_ls_R_factor_gt 0.0354
_refine_ls_shift/su_max 0.0007079
_refine_ls_shift/su_mean 0.0000108
_refine_ls_structure_factor_coef Fsqd
_refine_ls_weighting_details
;
 Method= Modified Sheldrick 
 w=1/[\s^2^(F^2^) + ( 0.00P)^2^ +14.02P] 
 ,where P=(max(Fo^2^,0) + 2Fc^2^)/3 
;
_refine_ls_weighting_scheme calc
_refine_ls_wR_factor_all 0.0949
_refine_ls_wR_factor_gt 0.0924
_refine_ls_wR_factor_ref 0.0949
_reflns_limit_h_max 11
_reflns_limit_h_min -10
_reflns_limit_k_max 17
_reflns_limit_k_min -16
_reflns_limit_l_max 18
_reflns_limit_l_min 0
_reflns_number_gt 6258
_reflns_number_total 7017
_reflns_threshold_expression I>2.0\s(I)
_oxford_diffrn_Wilson_B_factor 0.00
_oxford_diffrn_Wilson_scale 0.00
_oxford_refine_ls_r_factor_ref 0.0415
_oxford_refine_ls_scale 2.011(8)
_oxford_reflns_number_all 7017
_oxford_reflns_threshold_expression_ref I>-10.0\s(I)
_cod_data_source_file om4006577_si_002.cif
_cod_data_source_block arc62
_cod_depositor_comments
;
The following automatic conversions were performed:

'_diffrn_radiation_probe' value 'X-ray' changed to 'x-ray' according
to
/usr/data/users/saulius/automatic-downloads/current/ACS/lib/dictionaries/cif_core.dic
dictionary named 'cif_core.dic' version 2.4.2 from 2011-04-26.

Automatic conversion script
Id: cif_fix_values 2281 2013-09-26 08:29:07Z andrius 
;
_cod_original_cell_volume 1962.0(2)
_cod_original_sg_symbol_H-M 'P -1 '
_cod_original_formula_sum 'C39 H35 Cl3 Ir1 N4'
_cod_database_code 4082320

loop_
_symmetry_equiv_pos_as_xyz
x,y,z
-x,-y,-z

loop_
_atom_site_label
_atom_site_type_symbol
_atom_site_fract_x
_atom_site_fract_y
_atom_site_fract_z
_atom_site_U_iso_or_equiv
_atom_site_occupancy
_atom_site_adp_type
Ir1 Ir 0.52792(3) 0.227482(19) 0.289633(18) 0.0323 1.0000 Uani
Cl2 Cl 0.30219(17) 0.26156(10) 0.41335(10) 0.0385 1.0000 Uani
Cl3 Cl 0.39267(17) 0.33540(11) 0.17103(10) 0.0402 1.0000 Uani
C4 C 0.2099(8) 0.3885(5) 0.2275(5) 0.0444 1.0000 Uani
Cl5 Cl 0.1183(2) 0.47009(15) 0.14658(12) 0.0573 1.0000 Uani
C6 C 0.6246(7) 0.3204(4) 0.3219(4) 0.0349 1.0000 Uani
N7 N 0.7209(6) 0.2777(4) 0.3797(3) 0.0354 1.0000 Uani
C8 C 0.7299(7) 0.1783(4) 0.4120(4) 0.0353 1.0000 Uani
C9 C 0.6441(7) 0.1420(4) 0.3741(4) 0.0334 1.0000 Uani
C10 C 0.6363(7) 0.0460(4) 0.3960(4) 0.0383 1.0000 Uani
N11 N 0.5465(6) 0.0240(3) 0.3465(3) 0.0349 1.0000 Uani
C12 C 0.4865(7) 0.0983(4) 0.2856(4) 0.0374 1.0000 Uani
N13 N 0.4202(6) 0.0596(4) 0.2395(4) 0.0394 1.0000 Uani
C14 C 0.3524(7) 0.1130(5) 0.1641(4) 0.0393 1.0000 Uani
C15 C 0.2037(8) 0.1554(5) 0.1826(5) 0.0446 1.0000 Uani
C16 C 0.1442(8) 0.2104(6) 0.1095(5) 0.0530 1.0000 Uani
C17 C 0.2308(9) 0.2242(6) 0.0200(5) 0.0571 1.0000 Uani
C18 C 0.3785(9) 0.1771(5) 0.0045(4) 0.0500 1.0000 Uani
C19 C 0.4435(8) 0.1206(5) 0.0750(4) 0.0446 1.0000 Uani
C20 C 0.6027(9) 0.0716(5) 0.0592(5) 0.0519 1.0000 Uani
C21 C 0.1649(12) 0.2876(8) -0.0571(6) 0.0798 1.0000 Uani
C22 C 0.1075(9) 0.1429(6) 0.2779(5) 0.0552 1.0000 Uani
C23 C 0.4360(8) -0.0397(5) 0.2701(5) 0.0439 1.0000 Uani
C24 C 0.5170(7) -0.0633(4) 0.3384(4) 0.0394 1.0000 Uani
C25 C 0.5490(8) -0.1565(5) 0.3837(5) 0.0458 1.0000 Uani
C26 C 0.4996(9) -0.2253(5) 0.3558(5) 0.0557 1.0000 Uani
C27 C 0.4214(10) -0.2016(5) 0.2863(6) 0.0623 1.0000 Uani
C28 C 0.3869(9) -0.1084(5) 0.2425(5) 0.0533 1.0000 Uani
C29 C 0.7126(7) -0.0156(4) 0.4588(4) 0.0372 1.0000 Uani
C30 C 0.7993(7) 0.0219(5) 0.4968(4) 0.0412 1.0000 Uani
C31 C 0.8099(7) 0.1185(5) 0.4743(4) 0.0383 1.0000 Uani
C32 C 0.7931(7) 0.3445(4) 0.3917(4) 0.0350 1.0000 Uani
C33 C 0.9052(7) 0.3385(5) 0.4360(4) 0.0405 1.0000 Uani
C34 C 0.9521(7) 0.4221(5) 0.4305(4) 0.0426 1.0000 Uani
C35 C 0.8910(8) 0.5092(5) 0.3828(5) 0.0465 1.0000 Uani
C36 C 0.7809(8) 0.5159(5) 0.3376(4) 0.0412 1.0000 Uani
C37 C 0.7348(7) 0.4323(4) 0.3426(4) 0.0366 1.0000 Uani
N38 N 0.6331(6) 0.4139(4) 0.3010(3) 0.0359 1.0000 Uani
C39 C 0.5503(7) 0.4852(4) 0.2413(4) 0.0362 1.0000 Uani
C40 C 0.4123(7) 0.5354(4) 0.2797(4) 0.0401 1.0000 Uani
C41 C 0.3332(8) 0.6012(5) 0.2199(5) 0.0462 1.0000 Uani
C42 C 0.3932(8) 0.6174(5) 0.1250(5) 0.0472 1.0000 Uani
C43 C 0.5328(8) 0.5656(5) 0.0908(4) 0.0470 1.0000 Uani
C44 C 0.6138(8) 0.4977(5) 0.1480(4) 0.0412 1.0000 Uani
C45 C 0.7632(9) 0.4382(6) 0.1104(5) 0.0554 1.0000 Uani
C46 C 0.3047(10) 0.6892(6) 0.0633(6) 0.0658 1.0000 Uani
C47 C 0.3483(8) 0.5199(5) 0.3821(5) 0.0519 1.0000 Uani
H41 H 0.2160 0.4225 0.2743 0.0489 1.0000 Uiso
H42 H 0.1549 0.3385 0.2560 0.0489 1.0000 Uiso
H161 H 0.0438 0.2390 0.1201 0.0625 1.0000 Uiso
H181 H 0.4371 0.1836 -0.0550 0.0653 1.0000 Uiso
H201 H 0.6466 0.0816 -0.0049 0.0592 1.0000 Uiso
H202 H 0.6523 0.0976 0.0920 0.0592 1.0000 Uiso
H203 H 0.6110 0.0044 0.0809 0.0592 1.0000 Uiso
H211 H 0.2402 0.2912 -0.1125 0.0927 1.0000 Uiso
H212 H 0.1217 0.3512 -0.0424 0.0927 1.0000 Uiso
H213 H 0.0906 0.2607 -0.0672 0.0927 1.0000 Uiso
H221 H 0.0082 0.1792 0.2782 0.0692 1.0000 Uiso
H222 H 0.1453 0.1651 0.3203 0.0692 1.0000 Uiso
H223 H 0.1040 0.0766 0.2990 0.0692 1.0000 Uiso
H251 H 0.6005 -0.1731 0.4311 0.0553 1.0000 Uiso
H261 H 0.5190 -0.2887 0.3845 0.0657 1.0000 Uiso
H271 H 0.3914 -0.2499 0.2693 0.0663 1.0000 Uiso
H281 H 0.3324 -0.0923 0.1973 0.0656 1.0000 Uiso
H291 H 0.7060 -0.0800 0.4763 0.0431 1.0000 Uiso
H301 H 0.8525 -0.0192 0.5380 0.0465 1.0000 Uiso
H311 H 0.8680 0.1418 0.5008 0.0422 1.0000 Uiso
H331 H 0.9472 0.2805 0.4673 0.0451 1.0000 Uiso
H341 H 1.0277 0.4196 0.4592 0.0525 1.0000 Uiso
H351 H 0.9243 0.5641 0.3816 0.0525 1.0000 Uiso
H361 H 0.7402 0.5738 0.3051 0.0487 1.0000 Uiso
H411 H 0.2386 0.6347 0.2434 0.0547 1.0000 Uiso
H431 H 0.5737 0.5755 0.0278 0.0530 1.0000 Uiso
H451 H 0.7921 0.4584 0.0452 0.0610 1.0000 Uiso
H452 H 0.8359 0.4460 0.1393 0.0610 1.0000 Uiso
H453 H 0.7591 0.3715 0.1212 0.0610 1.0000 Uiso
H461 H 0.3610 0.6947 0.0005 0.0771 1.0000 Uiso
H462 H 0.2796 0.7512 0.0828 0.0771 1.0000 Uiso
H463 H 0.2154 0.6696 0.0663 0.0771 1.0000 Uiso
H471 H 0.2518 0.5608 0.3957 0.0635 1.0000 Uiso
H472 H 0.4110 0.5344 0.4142 0.0635 1.0000 Uiso
H473 H 0.3398 0.4542 0.4026 0.0635 1.0000 Uiso

loop_
_atom_site_aniso_label
_atom_site_aniso_U_11
_atom_site_aniso_U_22
_atom_site_aniso_U_33
_atom_site_aniso_U_23
_atom_site_aniso_U_13
_atom_site_aniso_U_12
Ir1 0.03975(14) 0.02998(13) 0.02877(14) -0.00423(9) -0.00413(10) -0.01438(10)
Cl2 0.0432(8) 0.0349(7) 0.0338(7) -0.0019(6) -0.0031(6) -0.0104(6)
Cl3 0.0462(8) 0.0423(8) 0.0338(8) -0.0018(6) -0.0073(6) -0.0172(7)
C4 0.051(4) 0.044(4) 0.038(4) 0.001(3) -0.009(3) -0.017(3)
Cl5 0.0533(10) 0.0711(12) 0.0420(9) 0.0064(8) -0.0135(8) -0.0131(9)
C6 0.040(3) 0.037(3) 0.028(3) -0.009(2) -0.001(2) -0.012(3)
N7 0.039(3) 0.036(3) 0.032(3) -0.009(2) -0.002(2) -0.013(2)
C8 0.041(3) 0.033(3) 0.028(3) -0.006(2) 0.002(2) -0.010(3)
C9 0.037(3) 0.033(3) 0.027(3) -0.008(2) 0.007(2) -0.012(2)
C10 0.039(3) 0.039(3) 0.037(3) -0.011(3) 0.003(3) -0.015(3)
N11 0.042(3) 0.032(3) 0.030(3) -0.003(2) -0.002(2) -0.014(2)
C12 0.038(3) 0.040(3) 0.035(3) -0.015(3) 0.003(3) -0.013(3)
N13 0.046(3) 0.039(3) 0.035(3) -0.011(2) 0.002(2) -0.019(2)
C14 0.050(4) 0.039(3) 0.033(3) -0.007(3) -0.004(3) -0.022(3)
C15 0.051(4) 0.045(4) 0.042(4) -0.007(3) -0.006(3) -0.021(3)
C16 0.051(4) 0.060(5) 0.052(4) -0.001(4) -0.013(3) -0.023(4)
C17 0.065(5) 0.068(5) 0.051(4) -0.001(4) -0.022(4) -0.034(4)
C18 0.074(5) 0.057(4) 0.026(3) 0.002(3) -0.008(3) -0.037(4)
C19 0.059(4) 0.044(4) 0.038(4) -0.014(3) -0.002(3) -0.026(3)
C20 0.066(5) 0.053(4) 0.032(4) -0.005(3) 0.005(3) -0.023(4)
C21 0.091(7) 0.099(7) 0.061(5) 0.015(5) -0.034(5) -0.045(6)
C22 0.054(4) 0.062(5) 0.045(4) -0.008(3) 0.002(3) -0.018(4)
C23 0.052(4) 0.037(3) 0.043(4) -0.013(3) 0.004(3) -0.019(3)
C24 0.047(4) 0.033(3) 0.037(3) -0.010(3) 0.003(3) -0.014(3)
C25 0.054(4) 0.035(3) 0.045(4) -0.010(3) 0.003(3) -0.016(3)
C26 0.069(5) 0.034(4) 0.058(5) -0.014(3) 0.008(4) -0.017(3)
C27 0.089(6) 0.046(4) 0.062(5) -0.020(4) -0.006(4) -0.033(4)
C28 0.070(5) 0.043(4) 0.054(4) -0.020(3) -0.005(4) -0.024(4)
C29 0.046(3) 0.030(3) 0.028(3) 0.007(2) 0.002(3) -0.014(3)
C30 0.040(3) 0.044(4) 0.032(3) -0.001(3) -0.003(3) -0.006(3)
C31 0.038(3) 0.044(3) 0.033(3) -0.006(3) -0.005(3) -0.010(3)
C32 0.044(3) 0.037(3) 0.026(3) -0.007(2) -0.001(3) -0.017(3)
C33 0.044(4) 0.044(4) 0.035(3) -0.011(3) -0.004(3) -0.012(3)
C34 0.047(4) 0.056(4) 0.031(3) -0.015(3) -0.002(3) -0.022(3)
C35 0.058(4) 0.051(4) 0.037(4) -0.016(3) 0.000(3) -0.028(3)
C36 0.052(4) 0.037(3) 0.037(3) -0.011(3) -0.005(3) -0.016(3)
C37 0.040(3) 0.041(3) 0.032(3) -0.015(3) -0.003(3) -0.014(3)
N38 0.041(3) 0.037(3) 0.033(3) -0.008(2) -0.005(2) -0.016(2)
C39 0.047(4) 0.034(3) 0.033(3) -0.006(3) -0.005(3) -0.019(3)
C40 0.051(4) 0.032(3) 0.042(4) -0.012(3) -0.006(3) -0.016(3)
C41 0.049(4) 0.033(3) 0.061(4) -0.011(3) -0.013(3) -0.013(3)
C42 0.064(5) 0.037(3) 0.047(4) 0.006(3) -0.019(3) -0.027(3)
C43 0.064(5) 0.047(4) 0.033(3) 0.003(3) -0.006(3) -0.028(3)
C44 0.054(4) 0.041(3) 0.032(3) -0.004(3) -0.007(3) -0.021(3)
C45 0.059(5) 0.064(5) 0.037(4) -0.008(3) 0.005(3) -0.018(4)
C46 0.078(6) 0.054(5) 0.072(6) 0.011(4) -0.033(5) -0.025(4)
C47 0.054(4) 0.048(4) 0.051(4) -0.018(3) 0.003(3) -0.013(3)

loop_
_atom_type_symbol
_atom_type_scat_dispersion_real
_atom_type_scat_dispersion_imag
_atom_type_scat_Cromer_Mann_a1
_atom_type_scat_Cromer_Mann_b1
_atom_type_scat_Cromer_Mann_a2
_atom_type_scat_Cromer_Mann_b2
_atom_type_scat_Cromer_Mann_a3
_atom_type_scat_Cromer_Mann_b3
_atom_type_scat_Cromer_Mann_a4
_atom_type_scat_Cromer_Mann_b4
_atom_type_scat_Cromer_Mann_c
_atom_type_scat_source
C 0.0181 0.0091 2.3100 20.8439 1.0200 10.2075 1.5886 0.5687 0.8650 51.6512 0.2156 'International Tables Vol C 4.2.6.8 and 6.1.1.4'
H 0.0000 0.0000 0.4930 10.5109 0.3229 26.1257 0.1402 3.1424 0.0408 57.7998 0.0030 'International Tables Vol C 4.2.6.8 and 6.1.1.4'
N 0.0311 0.0180 12.2126 0.0057 3.1322 9.8933 2.0125 28.9975 1.1663 0.5826 -11.5290 'International Tables Vol C 4.2.6.8 and 6.1.1.4'
Cl 0.3639 0.7018 11.4604 0.0104 7.1964 1.1662 6.2556 18.5194 1.6455 47.7784 -9.5574 'International Tables Vol C 4.2.6.8 and 6.1.1.4'
Ir -4.7710 6.5667 27.3049 1.5928 16.7296 8.8655 15.6115 0.4179 5.8338 45.0011 11.4722 'International Tables Vol C 4.2.6.8 and 6.1.1.4'

loop_
_exptl_crystal_face_index_h
_exptl_crystal_face_index_k
_exptl_crystal_face_index_l
_exptl_crystal_face_perp_dist
_exptl_oxdiff_crystal_face_indexfrac_h
_exptl_oxdiff_crystal_face_indexfrac_k
_exptl_oxdiff_crystal_face_indexfrac_l
_exptl_oxdiff_crystal_face_x
_exptl_oxdiff_crystal_face_y
_exptl_oxdiff_crystal_face_z
0 1 1 0.0270 0.0000 1.0001 1.0000 -0.1152 0.0683 -0.0445
0 -1 -1 0.0171 -0.0000 -1.0001 -1.0000 0.1152 -0.0683 0.0445
0 1 -1 0.0110 0.0000 1.0000 -1.0000 -0.0552 0.0226 0.1536
0 -1 1 0.0450 -0.0000 -1.0000 1.0000 0.0552 -0.0226 -0.1536
-1 0 0 0.0084 -0.9999 0.0002 0.0001 0.0331 0.1667 -0.0124
1 0 0 0.0143 0.9999 -0.0002 -0.0001 -0.0331 -0.1667 0.0124

loop_
_geom_angle_atom_site_label_1
_geom_angle_atom_site_label_2
_geom_angle_atom_site_label_3
_geom_angle
_geom_angle_publ_flag
Cl2 Ir1 Cl3 90.40(5) yes
Cl2 Ir1 C6 93.15(17) yes
Cl3 Ir1 C6 101.50(18) yes
Cl2 Ir1 C9 93.58(16) yes
Cl3 Ir1 C9 176.01(16) yes
C6 Ir1 C9 78.6(2) yes
Cl2 Ir1 C12 91.19(17) yes
Cl3 Ir1 C12 100.47(19) yes
C6 Ir1 C12 157.6(3) yes
C9 Ir1 C12 79.2(2) yes
Ir1 Cl3 C4 109.3(2) yes
Cl3 C4 Cl5 109.8(4) yes
Cl3 C4 H41 109.1 no
Cl5 C4 H41 109.6 no
Cl3 C4 H42 109.6 no
Cl5 C4 H42 109.1 no
H41 C4 H42 109.7 no
Ir1 C6 N7 114.2(4) yes
Ir1 C6 N38 140.1(5) yes
N7 C6 N38 105.6(5) yes
C6 N7 C8 116.1(5) yes
C6 N7 C32 110.7(5) yes
C8 N7 C32 133.2(5) yes
N7 C8 C9 111.2(5) yes
N7 C8 C31 128.5(6) yes
C9 C8 C31 120.3(6) yes
C8 C9 Ir1 119.8(4) yes
C8 C9 C10 121.2(6) yes
Ir1 C9 C10 118.9(5) yes
C9 C10 N11 111.5(6) yes
C9 C10 C29 120.3(6) yes
N11 C10 C29 128.2(6) yes
C10 N11 C12 116.7(5) yes
C10 N11 C24 132.5(5) yes
C12 N11 C24 110.3(5) yes
Ir1 C12 N11 113.3(4) yes
Ir1 C12 N13 140.0(5) yes
N11 C12 N13 106.7(5) yes
C12 N13 C14 123.9(5) yes
C12 N13 C23 110.4(6) yes
C14 N13 C23 125.6(5) yes
N13 C14 C15 119.2(6) yes
N13 C14 C19 117.9(6) yes
C15 C14 C19 122.9(6) yes
C14 C15 C16 117.6(6) yes
C14 C15 C22 121.9(6) yes
C16 C15 C22 120.5(7) yes
C15 C16 C17 122.0(7) yes
C15 C16 H161 119.2 no
C17 C16 H161 118.7 no
C16 C17 C18 118.0(7) yes
C16 C17 C21 120.9(8) yes
C18 C17 C21 121.1(7) yes
C17 C18 C19 122.3(6) yes
C17 C18 H181 119.2 no
C19 C18 H181 118.5 no
C14 C19 C18 117.0(7) yes
C14 C19 C20 120.3(6) yes
C18 C19 C20 122.6(6) yes
C19 C20 H201 109.4 no
C19 C20 H202 109.5 no
H201 C20 H202 109.5 no
C19 C20 H203 109.2 no
H201 C20 H203 109.8 no
H202 C20 H203 109.5 no
C17 C21 H211 109.8 no
C17 C21 H212 110.5 no
H211 C21 H212 109.2 no
C17 C21 H213 109.5 no
H211 C21 H213 108.4 no
H212 C21 H213 109.4 no
C15 C22 H221 110.4 no
C15 C22 H222 110.5 no
H221 C22 H222 108.4 no
C15 C22 H223 110.5 no
H221 C22 H223 108.3 no
H222 C22 H223 108.6 no
N13 C23 C24 107.3(5) yes
N13 C23 C28 130.6(7) yes
C24 C23 C28 122.1(7) yes
N11 C24 C23 105.3(5) yes
N11 C24 C25 133.4(6) yes
C23 C24 C25 121.3(6) yes
C24 C25 C26 116.4(7) yes
C24 C25 H251 122.3 no
C26 C25 H251 121.3 no
C25 C26 C27 122.0(7) yes
C25 C26 H261 119.0 no
C27 C26 H261 119.0 no
C26 C27 C28 121.6(6) yes
C26 C27 H271 119.2 no
C28 C27 H271 119.2 no
C23 C28 C27 116.6(7) yes
C23 C28 H281 121.9 no
C27 C28 H281 121.5 no
C10 C29 C30 118.1(5) yes
C10 C29 H291 121.8 no
C30 C29 H291 120.2 no
C29 C30 C31 122.3(6) yes
C29 C30 H301 118.7 no
C31 C30 H301 119.0 no
C30 C31 C8 117.8(6) yes
C30 C31 H311 120.7 no
C8 C31 H311 121.5 no
N7 C32 C33 134.1(6) yes
N7 C32 C37 105.9(5) yes
C33 C32 C37 119.9(5) yes
C32 C33 C34 117.4(6) yes
C32 C33 H331 121.0 no
C34 C33 H331 121.6 no
C33 C34 C35 122.0(6) yes
C33 C34 H341 118.8 no
C35 C34 H341 119.2 no
C34 C35 C36 121.2(6) yes
C34 C35 H351 119.5 no
C36 C35 H351 119.3 no
C35 C36 C37 116.7(6) yes
C35 C36 H361 121.7 no
C37 C36 H361 121.6 no
C32 C37 C36 122.8(6) yes
C32 C37 N38 106.5(5) yes
C36 C37 N38 130.7(6) yes
C37 N38 C6 111.3(5) yes
C37 N38 C39 124.6(5) yes
C6 N38 C39 124.0(5) yes
N38 C39 C40 118.6(5) yes
N38 C39 C44 117.8(6) yes
C40 C39 C44 123.6(6) yes
C39 C40 C41 117.2(6) yes
C39 C40 C47 121.7(6) yes
C41 C40 C47 121.1(6) yes
C40 C41 C42 121.4(7) yes
C40 C41 H411 119.3 no
C42 C41 H411 119.3 no
C41 C42 C43 118.6(6) yes
C41 C42 C46 119.6(7) yes
C43 C42 C46 121.7(7) yes
C42 C43 C44 121.6(6) yes
C42 C43 H431 119.5 no
C44 C43 H431 118.9 no
C43 C44 C39 117.5(6) yes
C43 C44 C45 121.7(6) yes
C39 C44 C45 120.8(6) yes
C44 C45 H451 109.6 no
C44 C45 H452 110.4 no
H451 C45 H452 109.0 no
C44 C45 H453 110.0 no
H451 C45 H453 108.7 no
H452 C45 H453 109.2 no
C42 C46 H461 110.6 no
C42 C46 H462 109.6 no
H461 C46 H462 108.6 no
C42 C46 H463 109.9 no
H461 C46 H463 109.2 no
H462 C46 H463 108.9 no
C40 C47 H471 109.6 no
C40 C47 H472 110.1 no
H471 C47 H472 109.3 no
C40 C47 H473 110.0 no
H471 C47 H473 108.8 no
H472 C47 H473 109.0 no

loop_
_geom_bond_atom_site_label_1
_geom_bond_atom_site_label_2
_geom_bond_distance
_geom_bond_publ_flag
Ir1 Cl2 2.4842(15) yes
Ir1 Cl3 2.5328(16) yes
Ir1 C6 2.028(6) yes
Ir1 C9 1.954(6) yes
Ir1 C12 2.037(6) yes
Cl3 C4 1.787(7) yes
C4 Cl5 1.768(7) yes
C4 H41 0.973 no
C4 H42 0.969 no
C6 N7 1.386(8) yes
C6 N38 1.348(8) yes
N7 C8 1.413(8) yes
N7 C32 1.398(7) yes
C8 C9 1.380(8) yes
C8 C31 1.393(9) yes
C9 C10 1.382(8) yes
C10 N11 1.417(8) yes
C10 C29 1.388(9) yes
N11 C12 1.378(8) yes
N11 C24 1.408(7) yes
C12 N13 1.346(8) yes
N13 C14 1.451(8) yes
N13 C23 1.402(8) yes
C14 C15 1.379(10) yes
C14 C19 1.408(9) yes
C15 C16 1.391(10) yes
C15 C22 1.504(10) yes
C16 C17 1.401(11) yes
C16 H161 0.930 no
C17 C18 1.387(12) yes
C17 C21 1.506(12) yes
C18 C19 1.392(10) yes
C18 H181 0.932 no
C19 C20 1.488(11) yes
C20 H201 0.953 no
C20 H202 0.960 no
C20 H203 0.953 no
C21 H211 0.957 no
C21 H212 0.957 no
C21 H213 0.957 no
C22 H221 0.961 no
C22 H222 0.964 no
C22 H223 0.957 no
C23 C24 1.397(10) yes
C23 C28 1.389(9) yes
C24 C25 1.382(9) yes
C25 C26 1.394(10) yes
C25 H251 0.937 no
C26 C27 1.393(12) yes
C26 H261 0.927 no
C27 C28 1.377(11) yes
C27 H271 0.932 no
C28 H281 0.930 no
C29 C30 1.398(9) yes
C29 H291 0.932 no
C30 C31 1.399(9) yes
C30 H301 0.931 no
C31 H311 0.931 no
C32 C33 1.391(9) yes
C32 C37 1.398(9) yes
C33 C34 1.383(9) yes
C33 H331 0.926 no
C34 C35 1.389(10) yes
C34 H341 0.931 no
C35 C36 1.383(10) yes
C35 H351 0.930 no
C36 C37 1.381(8) yes
C36 H361 0.929 no
C37 N38 1.402(8) yes
N38 C39 1.448(8) yes
C39 C40 1.378(9) yes
C39 C44 1.386(9) yes
C40 C41 1.396(10) yes
C40 C47 1.510(10) yes
C41 C42 1.402(10) yes
C41 H411 0.929 no
C42 C43 1.381(11) yes
C42 C46 1.498(11) yes
C43 C44 1.392(10) yes
C43 H431 0.932 no
C44 C45 1.505(10) yes
C45 H451 0.961 no
C45 H452 0.960 no
C45 H453 0.959 no
C46 H461 0.966 no
C46 H462 0.961 no
C46 H463 0.958 no
C47 H471 0.959 no
C47 H472 0.957 no
C47 H473 0.958 no

loop_
_platon_squeeze_void_nr
_platon_squeeze_void_average_x
_platon_squeeze_void_average_y
_platon_squeeze_void_average_z
_platon_squeeze_void_volume
_platon_squeeze_void_count_electrons
_platon_squeeze_void_content
1 0.000 0.000 0.000 352 104 ' '
